data_1572987
loop_
_publ_author_name
'M. Ali'
'Abdullah Mohammed Al-Majid'
'Muhanna K. Al-Muhanna'
'Mar Rios-Gutierrez'
'Matti Haukka'
'Abdulmajeed Abdullah Alayyaf'
'Assem Barakat'

_publ_contact_author_email matti.o.haukka@jyu.fi
_publ_contact_author_name 'Matti Haukka'
_publ_section_title
;
 1'-(furan-2-yl)-5-methyl-2'-[5-methyl-1-(2,4,6-trichlorophenyl)-
 1H-1,2,3-triazole-4-carbonyl]-1',2',5',6',7',7'a-hexahydrospiro[indole-3,3'-
 pyrrolizin]-2(1H)-one
;
_journal_name_full 'CCDC database'
_journal_page_first 2303111
_journal_page_last 2303111
_journal_paper_doi 10.5517/ccdc.csd.cc2h9kx9
_journal_year 2024
_chemical_formula_moiety 'C29 H24 Cl3 N5 O3'
_chemical_formula_sum 'C29 H24 Cl3 N5 O3'
_chemical_formula_weight 596.88
_space_group_crystal_system monoclinic
_space_group_IT_number 14
_space_group_name_Hall '-P 2yn'
_space_group_name_H-M_alt 'P 1 21/n 1'
_atom_sites_solution_hydrogens mixed
_audit_creation_method SHELXL-2019/2
_cell_angle_alpha 90
_cell_angle_beta 97.1010(10)
_cell_angle_gamma 90
_cell_formula_units_Z 4
_cell_length_a 13.00120(10)
_cell_length_b 14.96920(10)
_cell_length_c 14.11780(10)
_cell_measurement_reflns_used 25190
_cell_measurement_temperature 120(2)
_cell_measurement_theta_max 34.3880
_cell_measurement_theta_min 2.0940
_cell_volume 2726.50(3)
_computing_cell_refinement
;
CrysAlisPro 1.171.42.49 (Rigaku Oxford Diffraction, 2022)
;
_computing_data_collection
;
CrysAlisPro 1.171.42.49 (Rigaku Oxford Diffraction, 2022)
;
_computing_data_reduction
;
CrysAlisPro 1.171.42.49 (Rigaku Oxford Diffraction, 2022)
;
_computing_molecular_graphics 'CrystaMaker X (CrystalMaker Software ltd., 2022)'
_computing_publication_material 'SHELXL-2019/2 (Sheldrick, 2019)'
_computing_structure_refinement 'SHELXL-2019/2 (Sheldrick, 2019)'
_computing_structure_solution 'SHELXT (Sheldrick, 2018)'
_diffrn_ambient_temperature 120(2)
_diffrn_detector_area_resol_mean 16.0107
_diffrn_measured_fraction_theta_full 0.999
_diffrn_measured_fraction_theta_max 0.961
_diffrn_measurement_device '\k-geometry diffractometer'
_diffrn_measurement_device_type 'SuperNova, Single source at offset, Eos'
_diffrn_measurement_method '\f scans and \w scans with \k offset'
_diffrn_radiation_monochromator mirror
_diffrn_radiation_type MoK\a
_diffrn_radiation_wavelength 0.71073
_diffrn_reflns_av_R_equivalents 0.0354
_diffrn_reflns_av_unetI/netI 0.0249
_diffrn_reflns_Laue_measured_fraction_full 0.999
_diffrn_reflns_Laue_measured_fraction_max 0.961
_diffrn_reflns_limit_h_max 20
_diffrn_reflns_limit_h_min -20
_diffrn_reflns_limit_k_max 23
_diffrn_reflns_limit_k_min -23
_diffrn_reflns_limit_l_max 22
_diffrn_reflns_limit_l_min -22
_diffrn_reflns_number 73326
_diffrn_reflns_point_group_measured_fraction_full 0.999
_diffrn_reflns_point_group_measured_fraction_max 0.961
_diffrn_reflns_theta_full 25.242
_diffrn_reflns_theta_max 34.829
_diffrn_reflns_theta_min 2.274
_diffrn_source 'micro-focus sealed X-ray tube'
_exptl_absorpt_coefficient_mu 0.378
_exptl_absorpt_correction_T_max 0.995
_exptl_absorpt_correction_T_min 0.992
_exptl_absorpt_correction_type analytical
_exptl_absorpt_process_details
;
CrysAlisPro 1.171.42.49 (Rigaku Oxford Diffraction, 2022)
Analytical numeric absorption correction using a multifaceted crystal
model based on expressions derived by R.C. Clark & J.S. Reid.
(Clark, R. C. & Reid, J. S. (1995). Acta Cryst. A51, 887-897)
Empirical absorption correction using spherical harmonics,
implemented in SCALE3 ABSPACK scaling algorithm.
;
_exptl_crystal_colour colourless
_exptl_crystal_density_diffrn 1.454
_exptl_crystal_description block
_exptl_crystal_F_000 1232
_exptl_crystal_size_max 0.280
_exptl_crystal_size_mid 0.180
_exptl_crystal_size_min 0.120
_refine_diff_density_max 0.595
_refine_diff_density_min -0.232
_refine_diff_density_rms 0.064
_refine_ls_extinction_coef .
_refine_ls_extinction_method none
_refine_ls_goodness_of_fit_ref 1.043
_refine_ls_hydrogen_treatment mixed
_refine_ls_matrix_type full
_refine_ls_number_parameters 367
_refine_ls_number_reflns 11390
_refine_ls_number_restraints 0
_refine_ls_restrained_S_all 1.043
_refine_ls_R_factor_all 0.0584
_refine_ls_R_factor_gt 0.0422
_refine_ls_shift/su_max 0.002
_refine_ls_shift/su_mean 0.000
_refine_ls_structure_factor_coef Fsqd
_refine_ls_weighting_details 'w=1/[\s^2^(Fo^2^)+(0.0540P)^2^+1.0963P] where P=(Fo^2^+2Fc^2^)/3'
_refine_ls_weighting_scheme calc
_refine_ls_wR_factor_gt 0.1081
_refine_ls_wR_factor_ref 0.1177
_reflns_Friedel_coverage 0.000
_reflns_Friedel_fraction_full .
_reflns_Friedel_fraction_max .
_reflns_number_gt 8917
_reflns_number_total 11390
_reflns_threshold_expression 'I > 2\s(I)'
_cod_data_source_file ab1431_COD_2.cif
_cod_data_source_block ab1431
_cod_original_sg_symbol_H-M 'P 21/n'
_cod_database_code 1572987

loop_
_space_group_symop_id
_space_group_symop_operation_xyz
1 'x, y, z'
2 '-x+1/2, y+1/2, -z+1/2'
3 '-x, -y, -z'
4 'x-1/2, -y-1/2, z-1/2'

loop_
_atom_site_label
_atom_site_type_symbol
_atom_site_fract_x
_atom_site_fract_y
_atom_site_fract_z
_atom_site_U_iso_or_equiv
_atom_site_adp_type
_atom_site_occupancy
_atom_site_site_symmetry_order
_atom_site_calc_flag
_atom_site_refinement_flags_posn
_atom_site_refinement_flags_adp
_atom_site_refinement_flags_occupancy
_atom_site_disorder_assembly
_atom_site_disorder_group
Cl1 Cl 0.77336(2) 0.00026(2) 0.69758(2) 0.02645(7) Uani 1 1 d . . . . .
Cl2 Cl 1.16628(2) -0.01283(2) 0.61515(2) 0.02819(7) Uani 1 1 d . . . . .
Cl3 Cl 0.92375(3) 0.27056(2) 0.50663(3) 0.03200(8) Uani 1 1 d . . . . .
O1 O 0.55503(7) 0.32118(6) 0.73881(7) 0.0294(2) Uani 1 1 d . . . . .
O3 O 0.36331(8) 0.43413(7) 0.48849(7) 0.0309(2) Uani 1 1 d . . . . .
N1 N 0.76198(7) 0.17043(6) 0.59635(7) 0.01903(17) Uani 1 1 d . . . . .
O2 O 0.29811(10) 0.16537(8) 0.45817(7) 0.0395(3) Uani 1 1 d . . . . .
N2 N 0.68935(8) 0.15230(7) 0.51960(7) 0.02230(18) Uani 1 1 d . . . . .
N3 N 0.60392(8) 0.19109(7) 0.53622(7) 0.02163(18) Uani 1 1 d . . . . .
N5 N 0.27295(8) 0.20892(7) 0.65663(7) 0.02281(19) Uani 1 1 d . . . . .
N6 N 0.38723(9) 0.05036(7) 0.53972(8) 0.0245(2) Uani 1 1 d . . . . .
C6 C 0.86098(8) 0.12931(7) 0.60277(8) 0.01829(18) Uani 1 1 d . . . . .
C7 C 0.72163(9) 0.21979(7) 0.66306(8) 0.01957(19) Uani 1 1 d . . . . .
C2 C 0.96982(9) 0.00225(7) 0.65241(9) 0.0215(2) Uani 1 1 d . . . . .
H2 H 0.979642 -0.054198 0.682941 0.026 Uiso 1 1 calc R U . . .
C5 C 0.94261(9) 0.16812(7) 0.56227(8) 0.0208(2) Uani 1 1 d . . . . .
C1 C 0.87561(9) 0.04667(7) 0.64781(8) 0.01924(19) Uani 1 1 d . . . . .
C10 C 0.53705(9) 0.28142(7) 0.66291(9) 0.0208(2) Uani 1 1 d . . . . .
C4 C 1.03817(9) 0.12556(8) 0.56604(9) 0.0225(2) Uani 1 1 d . . . . .
H4 H 1.094008 0.152133 0.538774 0.027 Uiso 1 1 calc R U . . .
C9 C 0.62015(9) 0.23340(7) 0.62300(8) 0.01907(19) Uani 1 1 d . . . . .
C3 C 1.04928(9) 0.04293(8) 0.61098(8) 0.0211(2) Uani 1 1 d . . . . .
C22 C 0.43498(9) 0.11405(7) 0.68633(8) 0.02030(19) Uani 1 1 d . . . . .
C28 C 0.43902(9) 0.03633(8) 0.63155(9) 0.0218(2) Uani 1 1 d . . . . .
C11 C 0.43005(9) 0.27612(7) 0.60755(8) 0.02016(19) Uani 1 1 d . . . . .
H11 H 0.436196 0.281582 0.537878 0.024 Uiso 1 1 calc R U . . .
C24 C 0.53976(10) 0.04024(8) 0.81705(9) 0.0249(2) Uani 1 1 d . . . . .
C23 C 0.48598(10) 0.11595(8) 0.77867(9) 0.0229(2) Uani 1 1 d . . . . .
H23 H 0.484514 0.168611 0.816029 0.027 Uiso 1 1 calc R U . . .
C21 C 0.37379(9) 0.18448(8) 0.62579(8) 0.0205(2) Uani 1 1 d . . . . .
C27 C 0.49057(10) -0.03978(8) 0.66753(10) 0.0255(2) Uani 1 1 d . . . . .
H27 H 0.492185 -0.092312 0.629979 0.031 Uiso 1 1 calc R U . . .
C12 C 0.35576(9) 0.34818(8) 0.63534(9) 0.0215(2) Uani 1 1 d . . . . .
H12 H 0.373160 0.359601 0.705271 0.026 Uiso 1 1 calc R U . . .
C26 C 0.54000(10) -0.03634(8) 0.76101(10) 0.0270(2) Uani 1 1 d . . . . .
H26 H 0.575045 -0.088022 0.787348 0.032 Uiso 1 1 calc R U . . .
C17 C 0.24927(9) 0.30043(8) 0.62063(9) 0.0241(2) Uani 1 1 d . . . . .
H17 H 0.220768 0.299312 0.551530 0.029 Uiso 1 1 calc R U . . .
C29 C 0.34739(10) 0.13468(8) 0.52925(9) 0.0254(2) Uani 1 1 d . . . . .
C20 C 0.26748(10) 0.21399(9) 0.76062(9) 0.0270(2) Uani 1 1 d . . . . .
H20A H 0.329111 0.244303 0.794320 0.032 Uiso 1 1 calc R U . . .
H20B H 0.260901 0.153894 0.788510 0.032 Uiso 1 1 calc R U . . .
C13 C 0.36139(10) 0.43502(8) 0.58543(9) 0.0248(2) Uani 1 1 d . . . . .
C18 C 0.16892(10) 0.33697(10) 0.68132(10) 0.0290(3) Uani 1 1 d . . . . .
H18A H 0.099560 0.340174 0.643616 0.035 Uiso 1 1 calc R U . . .
H18B H 0.188708 0.397323 0.705812 0.035 Uiso 1 1 calc R U . . .
C8 C 0.78007(11) 0.24460(10) 0.75638(10) 0.0304(3) Uani 1 1 d . . . . .
H8A H 0.770882 0.198151 0.803525 0.046 Uiso 1 1 calc R U . . .
H8B H 0.754052 0.301659 0.777777 0.046 Uiso 1 1 calc R U . . .
H8C H 0.853847 0.250372 0.749446 0.046 Uiso 1 1 calc R U . . .
C16 C 0.36824(12) 0.52217(10) 0.45976(11) 0.0340(3) Uani 1 1 d . . . . .
H16 H 0.371438 0.541337 0.396041 0.041 Uiso 1 1 calc R U . . .
C19 C 0.16919(11) 0.26936(11) 0.76441(11) 0.0344(3) Uani 1 1 d . . . . .
H19A H 0.171338 0.300766 0.826336 0.041 Uiso 1 1 calc R U . . .
H19B H 0.106764 0.230955 0.755284 0.041 Uiso 1 1 calc R U . . .
C25 C 0.59767(12) 0.04322(11) 0.91637(11) 0.0361(3) Uani 1 1 d . . . . .
H25A H 0.656820 0.083950 0.917435 0.054 Uiso 1 1 calc R U . . .
H25B H 0.622606 -0.016794 0.935025 0.054 Uiso 1 1 calc R U . . .
H25C H 0.551233 0.064442 0.961193 0.054 Uiso 1 1 calc R U . . .
C14 C 0.36395(14) 0.52038(9) 0.61673(11) 0.0349(3) Uani 1 1 d . . . . .
H14 H 0.363295 0.539401 0.680850 0.042 Uiso 1 1 calc R U . . .
C15 C 0.36782(14) 0.57675(10) 0.53563(12) 0.0388(3) Uani 1 1 d . . . . .
H15 H 0.369726 0.640185 0.535243 0.047 Uiso 1 1 calc R U . . .
H6 H 0.3717(17) 0.0073(14) 0.4939(16) 0.049(6) Uiso 1 1 d . . . . .

loop_
_atom_site_aniso_label
_atom_site_aniso_U_11
_atom_site_aniso_U_22
_atom_site_aniso_U_33
_atom_site_aniso_U_23
_atom_site_aniso_U_13
_atom_site_aniso_U_12
Cl1 0.02164(13) 0.02586(13) 0.03349(15) 0.00660(11) 0.00991(11) -0.00183(10)
Cl2 0.01863(12) 0.03208(15) 0.03454(16) -0.00019(11) 0.00594(11) 0.00564(10)
Cl3 0.03032(15) 0.02557(14) 0.03957(17) 0.01381(12) 0.00222(13) -0.00229(11)
O1 0.0265(4) 0.0285(4) 0.0320(5) -0.0124(4) -0.0011(4) 0.0047(3)
O3 0.0348(5) 0.0309(5) 0.0267(4) 0.0028(4) 0.0025(4) 0.0023(4)
N1 0.0172(4) 0.0194(4) 0.0202(4) -0.0012(3) 0.0012(3) 0.0015(3)
O2 0.0533(7) 0.0368(5) 0.0248(5) -0.0069(4) -0.0090(4) 0.0065(5)
N2 0.0192(4) 0.0262(5) 0.0208(4) -0.0031(4) -0.0004(3) 0.0039(3)
N3 0.0193(4) 0.0230(4) 0.0221(4) -0.0022(3) 0.0007(3) 0.0036(3)
N5 0.0189(4) 0.0260(5) 0.0236(5) -0.0033(4) 0.0029(3) 0.0014(3)
N6 0.0255(5) 0.0234(4) 0.0249(5) -0.0077(4) 0.0046(4) -0.0021(4)
C6 0.0167(4) 0.0184(4) 0.0198(5) 0.0001(3) 0.0021(3) 0.0015(3)
C7 0.0193(5) 0.0168(4) 0.0225(5) -0.0026(4) 0.0018(4) -0.0002(3)
C2 0.0202(5) 0.0197(5) 0.0248(5) 0.0027(4) 0.0037(4) 0.0026(4)
C5 0.0202(5) 0.0195(4) 0.0225(5) 0.0036(4) 0.0022(4) -0.0019(4)
C1 0.0177(4) 0.0196(4) 0.0211(5) 0.0015(4) 0.0052(4) -0.0007(4)
C10 0.0206(5) 0.0169(4) 0.0246(5) -0.0015(4) 0.0019(4) 0.0021(4)
C4 0.0182(5) 0.0261(5) 0.0239(5) 0.0019(4) 0.0045(4) -0.0029(4)
C9 0.0188(5) 0.0159(4) 0.0224(5) -0.0015(4) 0.0019(4) 0.0008(3)
C3 0.0166(4) 0.0239(5) 0.0232(5) -0.0006(4) 0.0035(4) 0.0014(4)
C22 0.0205(5) 0.0188(4) 0.0220(5) -0.0012(4) 0.0042(4) 0.0007(4)
C28 0.0199(5) 0.0199(5) 0.0266(5) -0.0033(4) 0.0071(4) -0.0024(4)
C11 0.0204(5) 0.0188(4) 0.0214(5) -0.0013(4) 0.0030(4) 0.0033(4)
C24 0.0224(5) 0.0256(5) 0.0274(6) 0.0049(4) 0.0063(4) 0.0011(4)
C23 0.0239(5) 0.0216(5) 0.0233(5) -0.0008(4) 0.0036(4) 0.0020(4)
C21 0.0200(5) 0.0206(5) 0.0207(5) -0.0039(4) 0.0017(4) 0.0011(4)
C27 0.0245(5) 0.0184(5) 0.0355(6) -0.0017(4) 0.0114(5) -0.0013(4)
C12 0.0215(5) 0.0198(4) 0.0231(5) -0.0009(4) 0.0024(4) 0.0051(4)
C26 0.0234(5) 0.0216(5) 0.0375(7) 0.0060(5) 0.0105(5) 0.0019(4)
C17 0.0202(5) 0.0261(5) 0.0254(5) -0.0028(4) 0.0007(4) 0.0047(4)
C29 0.0267(6) 0.0257(5) 0.0238(5) -0.0060(4) 0.0025(4) -0.0005(4)
C20 0.0249(6) 0.0321(6) 0.0251(6) -0.0008(5) 0.0067(4) 0.0022(5)
C13 0.0238(5) 0.0245(5) 0.0260(5) 0.0022(4) 0.0028(4) 0.0060(4)
C18 0.0206(5) 0.0341(6) 0.0328(6) -0.0044(5) 0.0050(5) 0.0063(5)
C8 0.0276(6) 0.0333(6) 0.0284(6) -0.0109(5) -0.0040(5) 0.0027(5)
C16 0.0347(7) 0.0350(7) 0.0317(7) 0.0091(5) 0.0013(5) 0.0005(5)
C19 0.0282(6) 0.0436(8) 0.0332(7) -0.0027(6) 0.0114(5) 0.0068(6)
C25 0.0347(7) 0.0397(7) 0.0325(7) 0.0076(6) -0.0014(6) 0.0065(6)
C14 0.0490(9) 0.0237(6) 0.0322(7) 0.0023(5) 0.0061(6) 0.0074(6)
C15 0.0471(9) 0.0260(6) 0.0430(8) 0.0094(6) 0.0043(7) 0.0041(6)

loop_
_atom_type_symbol
_atom_type_description
_atom_type_scat_dispersion_real
_atom_type_scat_dispersion_imag
_atom_type_scat_source
C C 0.0033 0.0016 'International Tables Vol C Tables 4.2.6.8 and 6.1.1.4'
H H 0.0000 0.0000 'International Tables Vol C Tables 4.2.6.8 and 6.1.1.4'
Cl Cl 0.1484 0.1585 'International Tables Vol C Tables 4.2.6.8 and 6.1.1.4'
N N 0.0061 0.0033 'International Tables Vol C Tables 4.2.6.8 and 6.1.1.4'
O O 0.0106 0.0060 'International Tables Vol C Tables 4.2.6.8 and 6.1.1.4'

loop_
_geom_angle_atom_site_label_1
_geom_angle_atom_site_label_2
_geom_angle_atom_site_label_3
_geom_angle
_geom_angle_site_symmetry_1
_geom_angle_site_symmetry_3
C13 O3 C16 106.89(11) . .
C7 N1 N2 111.67(9) . .
C7 N1 C6 128.24(10) . .
N2 N1 C6 119.62(9) . .
N3 N2 N1 106.78(9) . .
N2 N3 C9 109.07(9) . .
C21 N5 C17 106.41(9) . .
C21 N5 C20 117.26(10) . .
C17 N5 C20 105.04(10) . .
C29 N6 C28 111.80(10) . .
C29 N6 H6 121.7(14) . .
C28 N6 H6 125.8(13) . .
C5 C6 C1 119.32(10) . .
C5 C6 N1 121.58(10) . .
C1 C6 N1 119.05(10) . .
N1 C7 C9 103.17(10) . .
N1 C7 C8 123.68(11) . .
C9 C7 C8 133.08(11) . .
C1 C2 C3 117.92(10) . .
C1 C2 H2 121.0 . .
C3 C2 H2 121.0 . .
C4 C5 C6 121.02(10) . .
C4 C5 Cl3 120.00(9) . .
C6 C5 Cl3 118.98(9) . .
C2 C1 C6 121.10(10) . .
C2 C1 Cl1 120.54(9) . .
C6 C1 Cl1 118.36(8) . .
O1 C10 C9 120.34(11) . .
O1 C10 C11 122.87(10) . .
C9 C10 C11 116.76(10) . .
C3 C4 C5 117.84(10) . .
C3 C4 H4 121.1 . .
C5 C4 H4 121.1 . .
N3 C9 C7 109.29(10) . .
N3 C9 C10 122.00(10) . .
C7 C9 C10 128.68(10) . .
C2 C3 C4 122.80(10) . .
C2 C3 Cl2 118.09(9) . .
C4 C3 Cl2 119.11(9) . .
C23 C22 C28 119.28(11) . .
C23 C22 C21 132.11(10) . .
C28 C22 C21 108.57(10) . .
C27 C28 N6 128.15(11) . .
C27 C28 C22 121.97(12) . .
N6 C28 C22 109.85(10) . .
C10 C11 C12 113.58(9) . .
C10 C11 C21 111.96(9) . .
C12 C11 C21 104.41(9) . .
C10 C11 H11 108.9 . .
C12 C11 H11 108.9 . .
C21 C11 H11 108.9 . .
C26 C24 C23 118.73(12) . .
C26 C24 C25 121.10(12) . .
C23 C24 C25 120.16(12) . .
C22 C23 C24 120.20(11) . .
C22 C23 H23 119.9 . .
C24 C23 H23 119.9 . .
N5 C21 C22 115.35(10) . .
N5 C21 C29 105.62(9) . .
C22 C21 C29 101.78(9) . .
N5 C21 C11 106.06(9) . .
C22 C21 C11 118.06(9) . .
C29 C21 C11 109.14(9) . .
C28 C27 C26 117.48(11) . .
C28 C27 H27 121.3 . .
C26 C27 H27 121.3 . .
C13 C12 C11 115.19(10) . .
C13 C12 C17 115.85(10) . .
C11 C12 C17 102.84(9) . .
C13 C12 H12 107.5 . .
C11 C12 H12 107.5 . .
C17 C12 H12 107.5 . .
C24 C26 C27 122.30(11) . .
C24 C26 H26 118.8 . .
C27 C26 H26 118.8 . .
N5 C17 C18 105.41(10) . .
N5 C17 C12 103.68(9) . .
C18 C17 C12 114.86(10) . .
N5 C17 H17 110.8 . .
C18 C17 H17 110.8 . .
C12 C17 H17 110.8 . .
O2 C29 N6 126.48(12) . .
O2 C29 C21 125.52(11) . .
N6 C29 C21 107.98(10) . .
N5 C20 C19 101.85(11) . .
N5 C20 H20A 111.4 . .
C19 C20 H20A 111.4 . .
N5 C20 H20B 111.4 . .
C19 C20 H20B 111.4 . .
H20A C20 H20B 109.3 . .
C14 C13 O3 109.43(11) . .
C14 C13 C12 132.34(12) . .
O3 C13 C12 118.22(11) . .
C17 C18 C19 104.62(10) . .
C17 C18 H18A 110.8 . .
C19 C18 H18A 110.8 . .
C17 C18 H18B 110.8 . .
C19 C18 H18B 110.8 . .
H18A C18 H18B 108.9 . .
C7 C8 H8A 109.5 . .
C7 C8 H8B 109.5 . .
H8A C8 H8B 109.5 . .
C7 C8 H8C 109.5 . .
H8A C8 H8C 109.5 . .
H8B C8 H8C 109.5 . .
C15 C16 O3 109.86(13) . .
C15 C16 H16 125.1 . .
O3 C16 H16 125.1 . .
C20 C19 C18 104.55(11) . .
C20 C19 H19A 110.8 . .
C18 C19 H19A 110.8 . .
C20 C19 H19B 110.8 . .
C18 C19 H19B 110.8 . .
H19A C19 H19B 108.9 . .
C24 C25 H25A 109.5 . .
C24 C25 H25B 109.5 . .
H25A C25 H25B 109.5 . .
C24 C25 H25C 109.5 . .
H25A C25 H25C 109.5 . .
H25B C25 H25C 109.5 . .
C13 C14 C15 107.36(13) . .
C13 C14 H14 126.3 . .
C15 C14 H14 126.3 . .
C16 C15 C14 106.45(13) . .
C16 C15 H15 126.8 . .
C14 C15 H15 126.8 . .

loop_
_geom_bond_atom_site_label_1
_geom_bond_atom_site_label_2
_geom_bond_distance
_geom_bond_site_symmetry_2
_geom_bond_publ_flag
Cl1 C1 1.7246(11) . yes
Cl2 C3 1.7297(12) . yes
Cl3 C5 1.7266(11) . yes
O1 C10 1.2228(14) . yes
O3 C13 1.3720(16) . yes
O3 C16 1.3827(18) . yes
N1 C7 1.3529(14) . yes
N1 N2 1.3735(14) . yes
N1 C6 1.4196(14) . yes
O2 C29 1.2123(17) . yes
N2 N3 1.3002(14) . yes
N3 C9 1.3721(15) . yes
N5 C21 1.4776(15) . yes
N5 C17 1.4802(16) . yes
N5 C20 1.4805(16) . yes
N6 C29 1.3654(17) . yes
N6 C28 1.4008(17) . yes
N6 H6 0.92(2) . ?
C6 C5 1.3931(16) . ?
C6 C1 1.3932(15) . ?
C7 C9 1.3847(16) . ?
C7 C8 1.4844(17) . ?
C2 C1 1.3881(15) . ?
C2 C3 1.3891(16) . ?
C2 H2 0.9500 . ?
C5 C4 1.3913(16) . ?
C10 C9 1.4669(16) . ?
C10 C11 1.5112(16) . ?
C4 C3 1.3895(17) . ?
C4 H4 0.9500 . ?
C22 C23 1.3879(17) . ?
C22 C28 1.4016(16) . ?
C22 C21 1.5188(16) . ?
C28 C27 1.3860(18) . ?
C11 C12 1.5311(15) . ?
C11 C21 1.5905(16) . ?
C11 H11 1.0000 . ?
C24 C26 1.3931(19) . ?
C24 C23 1.4047(17) . ?
C24 C25 1.508(2) . ?
C23 H23 0.9500 . ?
C21 C29 1.5541(16) . ?
C27 C26 1.396(2) . ?
C27 H27 0.9500 . ?
C12 C13 1.4846(17) . ?
C12 C17 1.5492(17) . ?
C12 H12 1.0000 . ?
C26 H26 0.9500 . ?
C17 C18 1.5315(17) . ?
C17 H17 1.0000 . ?
C20 C19 1.5295(19) . ?
C20 H20A 0.9900 . ?
C20 H20B 0.9900 . ?
C13 C14 1.3511(19) . ?
C18 C19 1.549(2) . ?
C18 H18A 0.9900 . ?
C18 H18B 0.9900 . ?
C8 H8A 0.9800 . ?
C8 H8B 0.9800 . ?
C8 H8C 0.9800 . ?
C16 C15 1.348(2) . ?
C16 H16 0.9500 . ?
C19 H19A 0.9900 . ?
C19 H19B 0.9900 . ?
C25 H25A 0.9800 . ?
C25 H25B 0.9800 . ?
C25 H25C 0.9800 . ?
C14 C15 1.428(2) . ?
C14 H14 0.9500 . ?
C15 H15 0.9500 . ?

loop_
_geom_hbond_atom_site_label_D
_geom_hbond_atom_site_label_H
_geom_hbond_atom_site_label_A
_geom_hbond_distance_DH
_geom_hbond_distance_HA
_geom_hbond_distance_DA
_geom_hbond_angle_DHA
_geom_hbond_site_symmetry_A
_geom_hbond_publ_flag
C2 H2 O1 0.95 2.24 3.1515(14) 160.0 2_646 yes
N6 H6 N2 0.92(2) 2.52(2) 3.2696(15) 139.5(18) 3_656 yes

loop_
_geom_torsion_atom_site_label_1
_geom_torsion_atom_site_label_2
_geom_torsion_atom_site_label_3
_geom_torsion_atom_site_label_4
_geom_torsion
_geom_torsion_site_symmetry_1
_geom_torsion_site_symmetry_2
_geom_torsion_site_symmetry_3
_geom_torsion_site_symmetry_4
C7 N1 N2 N3 1.15(13) . . . .
C6 N1 N2 N3 173.89(10) . . . .
N1 N2 N3 C9 -0.49(13) . . . .
C7 N1 C6 C5 -99.84(14) . . . .
N2 N1 C6 C5 88.76(14) . . . .
C7 N1 C6 C1 82.42(15) . . . .
N2 N1 C6 C1 -88.98(13) . . . .
N2 N1 C7 C9 -1.28(12) . . . .
C6 N1 C7 C9 -173.24(10) . . . .
N2 N1 C7 C8 175.97(11) . . . .
C6 N1 C7 C8 4.01(19) . . . .
C1 C6 C5 C4 0.10(17) . . . .
N1 C6 C5 C4 -177.63(11) . . . .
C1 C6 C5 Cl3 -179.98(9) . . . .
N1 C6 C5 Cl3 2.29(15) . . . .
C3 C2 C1 C6 0.23(17) . . . .
C3 C2 C1 Cl1 179.95(9) . . . .
C5 C6 C1 C2 -0.42(17) . . . .
N1 C6 C1 C2 177.38(10) . . . .
C5 C6 C1 Cl1 179.86(9) . . . .
N1 C6 C1 Cl1 -2.35(14) . . . .
C6 C5 C4 C3 0.38(18) . . . .
Cl3 C5 C4 C3 -179.54(9) . . . .
N2 N3 C9 C7 -0.31(13) . . . .
N2 N3 C9 C10 -178.39(10) . . . .
N1 C7 C9 N3 0.96(12) . . . .
C8 C7 C9 N3 -175.91(13) . . . .
N1 C7 C9 C10 178.87(11) . . . .
C8 C7 C9 C10 2.0(2) . . . .
O1 C10 C9 N3 -177.30(11) . . . .
C11 C10 C9 N3 4.69(16) . . . .
O1 C10 C9 C7 5.02(19) . . . .
C11 C10 C9 C7 -172.99(11) . . . .
C1 C2 C3 C4 0.28(18) . . . .
C1 C2 C3 Cl2 -179.16(9) . . . .
C5 C4 C3 C2 -0.58(18) . . . .
C5 C4 C3 Cl2 178.86(9) . . . .
C29 N6 C28 C27 -178.60(12) . . . .
C29 N6 C28 C22 -0.20(14) . . . .
C23 C22 C28 C27 1.52(18) . . . .
C21 C22 C28 C27 179.55(11) . . . .
C23 C22 C28 N6 -177.00(11) . . . .
C21 C22 C28 N6 1.03(13) . . . .
O1 C10 C11 C12 19.33(16) . . . .
C9 C10 C11 C12 -162.73(10) . . . .
O1 C10 C11 C21 -98.63(13) . . . .
C9 C10 C11 C21 79.32(12) . . . .
C28 C22 C23 C24 -0.90(18) . . . .
C21 C22 C23 C24 -178.39(12) . . . .
C26 C24 C23 C22 -0.50(18) . . . .
C25 C24 C23 C22 178.26(12) . . . .
C17 N5 C21 C22 155.20(10) . . . .
C20 N5 C21 C22 38.07(14) . . . .
C17 N5 C21 C29 -93.27(11) . . . .
C20 N5 C21 C29 149.60(11) . . . .
C17 N5 C21 C11 22.50(11) . . . .
C20 N5 C21 C11 -94.63(12) . . . .
C23 C22 C21 N5 -69.88(16) . . . .
C28 C22 C21 N5 112.43(11) . . . .
C23 C22 C21 C29 176.34(13) . . . .
C28 C22 C21 C29 -1.35(12) . . . .
C23 C22 C21 C11 56.96(17) . . . .
C28 C22 C21 C11 -120.73(11) . . . .
C10 C11 C21 N5 126.07(10) . . . .
C12 C11 C21 N5 2.77(11) . . . .
C10 C11 C21 C22 -5.11(14) . . . .
C12 C11 C21 C22 -128.41(10) . . . .
C10 C11 C21 C29 -120.56(10) . . . .
C12 C11 C21 C29 116.14(10) . . . .
N6 C28 C27 C26 177.55(11) . . . .
C22 C28 C27 C26 -0.68(18) . . . .
C10 C11 C12 C13 85.36(13) . . . .
C21 C11 C12 C13 -152.40(10) . . . .
C10 C11 C12 C17 -147.66(10) . . . .
C21 C11 C12 C17 -25.42(11) . . . .
C23 C24 C26 C27 1.37(18) . . . .
C25 C24 C26 C27 -177.38(12) . . . .
C28 C27 C26 C24 -0.79(18) . . . .
C21 N5 C17 C18 -160.10(10) . . . .
C20 N5 C17 C18 -35.10(12) . . . .
C21 N5 C17 C12 -39.04(11) . . . .
C20 N5 C17 C12 85.95(11) . . . .
C13 C12 C17 N5 166.36(10) . . . .
C11 C12 C17 N5 39.81(11) . . . .
C13 C12 C17 C18 -79.16(14) . . . .
C11 C12 C17 C18 154.28(10) . . . .
C28 N6 C29 O2 -179.28(14) . . . .
C28 N6 C29 C21 -0.71(14) . . . .
N5 C21 C29 O2 58.99(17) . . . .
C22 C21 C29 O2 179.82(14) . . . .
C11 C21 C29 O2 -54.66(17) . . . .
N5 C21 C29 N6 -119.59(11) . . . .
C22 C21 C29 N6 1.23(13) . . . .
C11 C21 C29 N6 126.75(10) . . . .
C21 N5 C20 C19 161.69(11) . . . .
C17 N5 C20 C19 43.82(13) . . . .
C16 O3 C13 C14 0.59(16) . . . .
C16 O3 C13 C12 179.81(11) . . . .
C11 C12 C13 C14 -134.96(16) . . . .
C17 C12 C13 C14 104.98(17) . . . .
C11 C12 C13 O3 46.03(15) . . . .
C17 C12 C13 O3 -74.03(14) . . . .
N5 C17 C18 C19 11.93(13) . . . .
C12 C17 C18 C19 -101.53(13) . . . .
C13 O3 C16 C15 -0.91(17) . . . .
N5 C20 C19 C18 -35.30(14) . . . .
C17 C18 C19 C20 14.42(14) . . . .
O3 C13 C14 C15 -0.07(18) . . . .
C12 C13 C14 C15 -179.15(14) . . . .
O3 C16 C15 C14 0.86(19) . . . .
C13 C14 C15 C16 -0.49(19) . . . .
